data_7118950
loop_
_publ_author_name
'Zhang, Hai-Rong'
'Huang, Ke-Bin'
'Chen, Zhen-Feng'
'Liu, Yan-Cheng'
'Liu, You-Nian'
'Meng, Ting'
'Qin, Qi-Pin'
'Zou, Bi-Qun'
'Liang, Hong'

_publ_section_title
;
 Cobalt(ii) 8-hydroxyquinoline complexes: structure, cytotoxicity and
 action mechanism
;
_journal_issue 5
_journal_name_full 'Med. Chem. Commun.'
_journal_page_first 806
_journal_paper_doi 10.1039/C6MD00073H
_journal_volume 7
_journal_year 2016
_chemical_formula_moiety '2(C14 H10 Br Co0.5 N2 O), 2(O1)'
_chemical_formula_sum 'C28 H20 Br2 Co N4 O4'
_chemical_formula_weight 695.23
_chemical_name_systematic
;
 ? 
;
_space_group_crystal_system orthorhombic
_space_group_IT_number 52
_space_group_name_Hall '-P 2a 2bc'
_space_group_name_H-M_alt 'P n n a'
_symmetry_space_group_name_Hall '-P 2a 2bc'
_symmetry_space_group_name_H-M 'P n n a'
_atom_sites_solution_hydrogens geom
_atom_sites_solution_primary direct
_atom_sites_solution_secondary difmap
_audit_creation_date 2014-10-17
_audit_creation_method
;
  Olex2 1.1
  (compiled 2011.02.15 svn.r1672, GUI svn.r3494)
;
_audit_update_record
;
2015-11-24 deposited with the CCDC.
2016-04-01 downloaded from the CCDC.
;
_cell_angle_alpha 90.00
_cell_angle_beta 90.00
_cell_angle_gamma 90.00
_cell_formula_units_Z 4
_cell_length_a 14.6162(11)
_cell_length_b 16.3774(8)
_cell_length_c 12.5927(11)
_cell_measurement_reflns_used 1463
_cell_measurement_temperature 293(2)
_cell_measurement_theta_max 28.8454
_cell_measurement_theta_min 3.0436
_cell_volume 3014.4(4)
_computing_cell_refinement
;
CrysAlisPro, Agilent Technologies,
Version 1.171.35.21 (release 20-01-2012 CrysAlis171 .NET)
(compiled Jan 23 2012,18:06:46)
;
_computing_data_collection
;
CrysAlisPro, Agilent Technologies,
Version 1.171.35.21 (release 20-01-2012 CrysAlis171 .NET)
(compiled Jan 23 2012,18:06:46)
;
_computing_data_reduction
;
CrysAlisPro, Agilent Technologies,
Version 1.171.35.21 (release 20-01-2012 CrysAlis171 .NET)
(compiled Jan 23 2012,18:06:46)
;
_computing_molecular_graphics
;
O. V. Dolomanov, L. J. Bourhis, R. J. Gildea, J. A. K. Howard and H. Puschmann,
OLEX2: a complete structure solution, refinement and analysis program.
J. Appl. Cryst. (2009). 42, 339-341.
;
_computing_publication_material
;
O. V. Dolomanov, L. J. Bourhis, R. J. Gildea, J. A. K. Howard and H. Puschmann,
OLEX2: a complete structure solution, refinement and analysis program.
J. Appl. Cryst. (2009). 42, 339-341.
;
_computing_structure_refinement 'SHELXL-97 (Sheldrick, 1997)'
_computing_structure_solution 'A short history of SHELX (Sheldrick, 2007)/Bruker'
_diffrn_ambient_temperature 293(2)
_diffrn_detector_area_resol_mean 15.9784
_diffrn_measured_fraction_theta_full 0.995
_diffrn_measured_fraction_theta_max 0.995
_diffrn_measurement_details
;
  1 omega  -62.00   55.00   1.0000   40.0000
omega____ theta____ kappa____ phi______ frames
    -      -17.4897    0.0000  -30.0000 117

  2 omega   18.00   61.00   1.0000   40.0000
omega____ theta____ kappa____ phi______ frames
    -       18.6616 -115.0000  109.0000 43
;
_diffrn_measurement_device_type 'SuperNova, Single source at offset), Eos'
_diffrn_measurement_method '\w scans'
_diffrn_orient_matrix_UB_11 -0.0226735000
_diffrn_orient_matrix_UB_12 0.0038624000
_diffrn_orient_matrix_UB_13 0.0497886000
_diffrn_orient_matrix_UB_21 0.0424152000
_diffrn_orient_matrix_UB_22 0.0072993000
_diffrn_orient_matrix_UB_23 0.0251213000
_diffrn_orient_matrix_UB_31 -0.0052455000
_diffrn_orient_matrix_UB_32 0.0424558000
_diffrn_orient_matrix_UB_33 -0.0088809000
_diffrn_radiation_monochromator mirror
_diffrn_radiation_type 'Mo K\a'
_diffrn_radiation_wavelength 0.7107
_diffrn_reflns_av_R_equivalents 0.0367
_diffrn_reflns_av_unetI/netI 0.0464
_diffrn_reflns_limit_h_max 16
_diffrn_reflns_limit_h_min -18
_diffrn_reflns_limit_k_max 20
_diffrn_reflns_limit_k_min -15
_diffrn_reflns_limit_l_max 12
_diffrn_reflns_limit_l_min -15
_diffrn_reflns_number 8717
_diffrn_reflns_theta_full 26.37
_diffrn_reflns_theta_max 26.37
_diffrn_reflns_theta_min 3.28
_diffrn_source 'SuperNova (Mo) X-ray Source'
_exptl_absorpt_coefficient_mu 3.258
_exptl_absorpt_correction_T_max 1.00000
_exptl_absorpt_correction_T_min 0.84962
_exptl_absorpt_correction_type multi-scan
_exptl_absorpt_process_details
;
CrysAlisPro, Agilent Technologies,
Version 1.171.35.21 (release 20-01-2012 CrysAlis171 .NET)
(compiled Jan 23 2012,18:06:46)
Empirical absorption correction using spherical harmonics,
 implemented in SCALE3 ABSPACK scaling algorithm.
;
_exptl_crystal_colour brown
_exptl_crystal_density_diffrn 1.532
_exptl_crystal_density_method 'not measured'
_exptl_crystal_description block
_exptl_crystal_F_000 1380
_exptl_crystal_size_max 0.22
_exptl_crystal_size_mid 0.20
_exptl_crystal_size_min 0.15
_refine_diff_density_max 1.382
_refine_diff_density_min -1.085
_refine_diff_density_rms 0.134
_refine_ls_extinction_method none
_refine_ls_goodness_of_fit_ref 1.048
_refine_ls_hydrogen_treatment mixed
_refine_ls_matrix_type full
_refine_ls_number_parameters 189
_refine_ls_number_reflns 3084
_refine_ls_number_restraints 12
_refine_ls_restrained_S_all 1.059
_refine_ls_R_factor_all 0.1571
_refine_ls_R_factor_gt 0.0934
_refine_ls_shift/su_max 0.001
_refine_ls_shift/su_mean 0.000
_refine_ls_structure_factor_coef Fsqd
_refine_ls_weighting_details 'calc w=1/[\s^2^(Fo^2^)+(0.1847P)^2^+2.1905P] where P=(Fo^2^+2Fc^2^)/3'
_refine_ls_weighting_scheme calc
_refine_ls_wR_factor_gt 0.2749
_refine_ls_wR_factor_ref 0.3360
_reflns_number_gt 1559
_reflns_number_total 3084
_reflns_threshold_expression >2sigma(I)
_cod_data_source_file c6md00073h2.cif
_cod_data_source_block czh-zhr-c-co01-1001
_cod_depositor_comments 'Adding full bibliography for 7118950--7118952.cif.'
_cod_database_code 7118950
_reflns_odcompleteness_completeness 99.66
_reflns_odcompleteness_iscentric 1
_reflns_odcompleteness_theta 26.32

loop_
_space_group_symop_id
_space_group_symop_operation_xyz
1 'x, y, z'
2 '-x+1/2, -y, z'
3 'x, -y+1/2, -z+1/2'
4 '-x+1/2, y+1/2, -z+1/2'
5 '-x, -y, -z'
6 'x-1/2, y, -z'
7 '-x, y-1/2, z-1/2'
8 'x-1/2, -y-1/2, z-1/2'

loop_
_atom_site_label
_atom_site_type_symbol
_atom_site_fract_x
_atom_site_fract_y
_atom_site_fract_z
_atom_site_U_iso_or_equiv
_atom_site_adp_type
_atom_site_occupancy
_atom_site_symmetry_multiplicity
_atom_site_calc_flag
_atom_site_refinement_flags
_atom_site_disorder_group
Br1 Br 0.12246(7) 0.58604(7) -0.07503(13) 0.1281(8) Uani 1 1 d . .
Co1 Co 0.12835(9) 0.2500 0.2500 0.0543(5) Uani 1 2 d S .
O1 O 0.1276(4) 0.2437(3) 0.1011(5) 0.0739(17) Uani 1 1 d . .
O2 O 0.4923(17) 0.4511(11) 0.487(2) 0.213(13) Uani 0.48(2) 1 d PU 1
O3 O 0.6107(18) 0.396(2) 0.386(3) 0.226(15) Uani 0.52(2) 1 d PU 2
N1 N 0.1291(4) 0.3658(4) 0.2321(7) 0.072(2) Uani 1 1 d . .
N2 N -0.0034(7) 0.2500 0.2500 0.066(3) Uani 1 2 d S .
N3 N 0.2622(6) 0.2500 0.2500 0.063(2) Uani 1 2 d S .
C1 C 0.1260(5) 0.3157(6) 0.0585(8) 0.070(2) Uani 1 1 d . .
C2 C 0.1232(6) 0.3304(8) -0.0542(8) 0.087(3) Uani 1 1 d . .
H2 H 0.1227 0.2872 -0.1021 0.104 Uiso 1 1 calc R .
C3 C 0.1213(7) 0.4108(8) -0.0896(10) 0.095(4) Uani 1 1 d . .
H3 H 0.1195 0.4201 -0.1624 0.115 Uiso 1 1 calc R .
C4 C 0.1219(6) 0.4791(9) -0.0209(14) 0.117(5) Uani 1 1 d . .
C5 C 0.1251(5) 0.4664(6) 0.0888(10) 0.080(3) Uani 1 1 d . .
C6 C 0.1253(6) 0.5287(5) 0.1712(11) 0.083(3) Uani 1 1 d . .
H6 H 0.1232 0.5837 0.1533 0.099 Uiso 1 1 calc R .
C7 C 0.1285(7) 0.5061(6) 0.2706(12) 0.099(4) Uani 1 1 d . .
H7 H 0.1289 0.5465 0.3226 0.119 Uiso 1 1 calc R .
C8 C 0.1315(6) 0.4241(5) 0.3033(10) 0.086(3) Uani 1 1 d . .
H8 H 0.1350 0.4112 0.3751 0.103 Uiso 1 1 calc R .
C9 C 0.1267(5) 0.3849(5) 0.1239(6) 0.0552(18) Uani 1 1 d . .
C10 C -0.0512(7) 0.2910(5) 0.3209(8) 0.082(3) Uani 1 1 d . .
H10 H -0.0189 0.3206 0.3716 0.098 Uiso 1 1 calc R .
C11 C -0.1442(8) 0.2934(8) 0.3256(9) 0.102(4) Uani 1 1 d . .
H11 H -0.1748 0.3231 0.3776 0.122 Uiso 1 1 calc R .
C12 C -0.1902(13) 0.2500 0.2500 0.118(7) Uani 1 2 d S .
H12 H -0.2538 0.2500 0.2500 0.141 Uiso 1 2 calc SR .
C13 C 0.3098(7) 0.2789(5) 0.3355(6) 0.068(2) Uani 1 1 d . .
H13 H 0.2777 0.2992 0.3936 0.081 Uiso 1 1 calc R .
C14 C 0.4006(7) 0.2789(7) 0.3380(9) 0.082(3) Uani 1 1 d . .
H14 H 0.4326 0.2978 0.3969 0.098 Uiso 1 1 calc R .
C15 C 0.4448(12) 0.2500 0.2500 0.147(10) Uani 1 2 d S .
H15 H 0.5084 0.2500 0.2500 0.176 Uiso 1 2 calc SR .

loop_
_atom_site_aniso_label
_atom_site_aniso_U_11
_atom_site_aniso_U_22
_atom_site_aniso_U_33
_atom_site_aniso_U_23
_atom_site_aniso_U_13
_atom_site_aniso_U_12
Br1 0.0838(9) 0.1152(11) 0.1851(17) 0.1072(11) 0.0013(7) 0.0014(5)
Co1 0.0715(10) 0.0345(8) 0.0569(9) 0.0069(6) 0.000 0.000
O1 0.105(5) 0.058(3) 0.059(3) 0.007(3) -0.006(3) 0.001(3)
O2 0.25(2) 0.237(18) 0.156(16) 0.063(14) -0.120(14) -0.063(14)
O3 0.24(2) 0.25(2) 0.19(2) 0.020(16) -0.036(14) -0.032(14)
N1 0.069(4) 0.046(4) 0.100(6) 0.000(4) 0.007(4) 0.001(3)
N2 0.083(7) 0.049(5) 0.064(6) 0.012(4) 0.000 0.000
N3 0.074(6) 0.042(4) 0.073(6) 0.011(4) 0.000 0.000
C1 0.058(5) 0.076(6) 0.076(6) 0.003(5) -0.006(4) 0.003(4)
C2 0.081(7) 0.110(8) 0.070(6) 0.033(6) -0.003(5) 0.004(5)
C3 0.086(8) 0.122(11) 0.078(7) 0.033(7) -0.004(6) 0.002(6)
C4 0.058(6) 0.128(11) 0.165(13) 0.102(11) 0.009(7) 0.001(5)
C5 0.049(5) 0.077(6) 0.116(9) 0.040(6) 0.005(5) 0.000(4)
C6 0.083(6) 0.033(4) 0.132(10) 0.002(5) 0.014(6) 0.005(4)
C7 0.118(9) 0.044(5) 0.135(11) 0.023(6) 0.023(7) 0.000(4)
C8 0.110(8) 0.041(5) 0.107(9) -0.006(5) 0.013(6) 0.002(4)
C9 0.058(4) 0.051(4) 0.057(5) 0.013(4) 0.004(4) 0.001(3)
C10 0.083(7) 0.071(5) 0.092(7) 0.029(5) 0.016(5) 0.011(5)
C11 0.082(8) 0.145(11) 0.078(8) 0.054(7) 0.023(6) 0.035(7)
C12 0.086(12) 0.163(17) 0.104(14) 0.073(14) 0.000 0.000
C13 0.086(6) 0.064(5) 0.054(5) -0.007(4) -0.008(5) -0.011(4)
C14 0.066(7) 0.095(7) 0.085(8) 0.000(6) -0.002(5) -0.003(5)
C15 0.070(11) 0.103(13) 0.27(3) 0.090(17) 0.000 0.000

loop_
_atom_type_symbol
_atom_type_description
_atom_type_scat_dispersion_real
_atom_type_scat_dispersion_imag
_atom_type_scat_source
C C 0.0033 0.0016 'International Tables Vol C Tables 4.2.6.8 and 6.1.1.4'
H H 0.0000 0.0000 'International Tables Vol C Tables 4.2.6.8 and 6.1.1.4'
Br Br -0.2901 2.4595 'International Tables Vol C Tables 4.2.6.8 and 6.1.1.4'
Co Co 0.3494 0.9721 'International Tables Vol C Tables 4.2.6.8 and 6.1.1.4'
N N 0.0061 0.0033 'International Tables Vol C Tables 4.2.6.8 and 6.1.1.4'
O O 0.0106 0.0060 'International Tables Vol C Tables 4.2.6.8 and 6.1.1.4'

loop_
_geom_angle_atom_site_label_1
_geom_angle_atom_site_label_2
_geom_angle_atom_site_label_3
_geom_angle
_geom_angle_site_symmetry_1
_geom_angle_site_symmetry_3
O1 Co1 O1 179.4(3) 3 .
O1 Co1 N1 86.4(3) 3 3
O1 Co1 N1 93.6(3) . 3
O1 Co1 N1 93.6(3) 3 .
O1 Co1 N1 86.4(3) . .
O1 Co1 N2 89.68(17) 3 .
O1 Co1 N2 89.68(17) . .
O1 Co1 N3 90.32(17) . .
O1 Co1 N3 90.32(17) 3 .
N1 Co1 N1 179.3(4) 3 .
N1 Co1 N2 90.33(18) . .
N1 Co1 N2 90.33(18) 3 .
N1 Co1 N3 89.67(18) 3 .
N1 Co1 N3 89.67(18) . .
N2 Co1 N3 180.0 . .
C1 O1 Co1 111.3(5) . .
C8 N1 Co1 130.0(7) . .
C8 N1 C9 120.3(8) . .
C9 N1 Co1 109.7(6) . .
C10 N2 Co1 122.0(6) . .
C10 N2 Co1 122.0(6) 3 .
C10 N2 C10 116.1(13) . 3
C13 N3 Co1 120.6(5) . .
C13 N3 Co1 120.6(5) 3 .
C13 N3 C13 118.8(11) . 3
O1 C1 C2 124.1(9) . .
O1 C1 C9 119.6(8) . .
C9 C1 C2 116.3(9) . .
C1 C2 H2 120.8 . .
C3 C2 C1 118.3(11) . .
C3 C2 H2 120.8 . .
C2 C3 H3 118.2 . .
C2 C3 C4 123.6(11) . .
C4 C3 H3 118.2 . .
C3 C4 Br1 121.0(11) . .
C5 C4 Br1 119.8(13) . .
C5 C4 C3 119.1(10) . .
C4 C5 C6 126.9(11) . .
C4 C5 C9 116.9(11) . .
C9 C5 C6 116.2(10) . .
C5 C6 H6 120.5 . .
C7 C6 C5 119.0(9) . .
C7 C6 H6 120.5 . .
C6 C7 H7 118.3 . .
C6 C7 C8 123.5(12) . .
C8 C7 H7 118.3 . .
N1 C8 C7 119.7(11) . .
N1 C8 H8 120.2 . .
C7 C8 H8 120.2 . .
N1 C9 C1 113.0(7) . .
N1 C9 C5 121.3(8) . .
C1 C9 C5 125.7(9) . .
N2 C10 H10 117.5 . .
N2 C10 C11 124.9(11) . .
C11 C10 H10 117.5 . .
C10 C11 H11 121.7 . .
C10 C11 C12 116.5(13) . .
C12 C11 H11 121.7 . .
C11 C12 C11 121.0(17) . 3
C11 C12 H12 119.5 3 .
C11 C12 H12 119.5 . .
N3 C13 H13 119.1 . .
C14 C13 N3 121.9(9) . .
C14 C13 H13 119.1 . .
C13 C14 H14 121.5 . .
C13 C14 C15 117.0(12) . .
C15 C14 H14 121.5 . .
C14 C15 C14 123.6(16) . 3
C14 C15 H15 118.2 . .
C14 C15 H15 118.2 3 .

loop_
_geom_bond_atom_site_label_1
_geom_bond_atom_site_label_2
_geom_bond_distance
_geom_bond_site_symmetry_2
Br1 C4 1.880(11) .
Co1 O1 1.878(6) 3
Co1 O1 1.878(6) .
Co1 N1 1.910(7) 3
Co1 N1 1.910(7) .
Co1 N2 1.926(10) .
Co1 N3 1.956(10) .
O1 C1 1.295(10) .
O2 O2 1.65(4) 5_666
N1 C8 1.310(12) .
N1 C9 1.398(11) .
N2 C10 1.318(10) .
N2 C10 1.318(10) 3
N3 C13 1.367(9) .
N3 C13 1.367(9) 3
C1 C2 1.441(14) .
C1 C9 1.402(12) .
C2 H2 0.9300 .
C2 C3 1.390(16) .
C3 H3 0.9300 .
C3 C4 1.41(2) .
C4 C5 1.398(18) .
C5 C6 1.455(15) .
C5 C9 1.405(13) .
C6 H6 0.9300 .
C6 C7 1.307(16) .
C7 H7 0.9300 .
C7 C8 1.406(13) .
C8 H8 0.9300 .
C10 H10 0.9300 .
C10 C11 1.362(14) .
C11 H11 0.9300 .
C11 C12 1.365(15) .
C12 C11 1.365(15) 3
C12 H12 0.9300 .
C13 H13 0.9300 .
C13 C14 1.326(14) .
C14 H14 0.9300 .
C14 C15 1.368(12) .
C15 C14 1.368(12) 3
C15 H15 0.9300 .

loop_
_geom_torsion_atom_site_label_1
_geom_torsion_atom_site_label_2
_geom_torsion_atom_site_label_3
_geom_torsion_atom_site_label_4
_geom_torsion
_geom_torsion_site_symmetry_1
_geom_torsion_site_symmetry_4
Br1 C4 C5 C6 2.7(13) . .
Br1 C4 C5 C9 -178.6(5) . .
Co1 O1 C1 C2 -178.7(7) . .
Co1 O1 C1 C9 1.1(8) . .
Co1 N1 C8 C7 -178.0(6) . .
Co1 N1 C9 C1 -1.1(7) . .
Co1 N1 C9 C5 178.9(5) . .
Co1 N2 C10 C11 -179.8(7) . .
Co1 N3 C13 C14 179.4(7) . .
O1 Co1 O1 C1 89.0(5) 3 .
O1 Co1 N1 C8 -178.7(7) . .
O1 Co1 N1 C8 2.0(7) 3 .
O1 Co1 N1 C9 1.3(5) . .
O1 Co1 N1 C9 -178.0(5) 3 .
O1 Co1 N2 C10 -146.2(4) . .
O1 Co1 N2 C10 33.8(4) 3 .
O1 Co1 N2 C10 -146.2(4) 3 3
O1 Co1 N2 C10 33.8(4) . 3
O1 Co1 N3 C13 159.4(4) 3 3
O1 Co1 N3 C13 -20.6(4) . 3
O1 Co1 N3 C13 159.4(4) . .
O1 Co1 N3 C13 -20.6(4) 3 .
O1 C1 C2 C3 179.7(7) . .
O1 C1 C9 N1 0.0(10) . .
O1 C1 C9 C5 180.0(7) . .
N1 Co1 O1 C1 -1.4(5) . .
N1 Co1 O1 C1 179.3(5) 3 .
N1 Co1 N1 C8 -88.3(7) 3 .
N1 Co1 N1 C9 91.7(5) 3 .
N1 Co1 N2 C10 -59.8(5) 3 3
N1 Co1 N2 C10 -59.8(5) . .
N1 Co1 N2 C10 120.2(5) . 3
N1 Co1 N2 C10 120.2(5) 3 .
N1 Co1 N3 C13 -107.0(5) 3 .
N1 Co1 N3 C13 73.0(5) 3 3
N1 Co1 N3 C13 -107.0(5) . 3
N1 Co1 N3 C13 73.0(5) . .
N2 Co1 O1 C1 89.0(5) . .
N2 Co1 N1 C8 91.7(7) . .
N2 Co1 N1 C9 -88.3(5) . .
N2 Co1 N3 C13 0(100) . 3
N2 Co1 N3 C13 0(100) . .
N2 C10 C11 C12 -0.4(12) . .
N3 Co1 O1 C1 -91.0(5) . .
N3 Co1 N1 C8 -88.3(7) . .
N3 Co1 N1 C9 91.7(5) . .
N3 Co1 N2 C10 0(100) . .
N3 Co1 N2 C10 0(100) . 3
N3 C13 C14 C15 1.2(12) . .
C1 C2 C3 C4 0.0(15) . .
C2 C1 C9 N1 179.8(7) . .
C2 C1 C9 C5 -0.2(12) . .
C2 C3 C4 Br1 178.3(7) . .
C2 C3 C4 C5 0.4(15) . .
C3 C4 C5 C6 -179.3(8) . .
C3 C4 C5 C9 -0.6(13) . .
C4 C5 C6 C7 180.0(10) . .
C4 C5 C9 N1 -179.5(8) . .
C4 C5 C9 C1 0.6(11) . .
C5 C6 C7 C8 -0.3(15) . .
C6 C5 C9 N1 -0.6(10) . .
C6 C5 C9 C1 179.4(7) . .
C6 C7 C8 N1 -1.4(15) . .
C8 N1 C9 C1 178.9(7) . .
C8 N1 C9 C5 -1.1(10) . .
C9 N1 C8 C7 2.0(12) . .
C9 C1 C2 C3 0.0(13) . .
C9 C5 C6 C7 1.2(12) . .
C10 N2 C10 C11 0.2(7) 3 .
C10 C11 C12 C11 0.2(6) . 3
C13 N3 C13 C14 -0.6(7) 3 .
C13 C14 C15 C14 -0.6(6) . 3
